data_4083511
loop_
_publ_author_name
'Zhao, Shu-Bin'
'Wu, Gang'
'Wang, Suning'

_publ_section_title
;
 Steric Impact of Neutral N,N-Chelates on the Structure and Stability of
 Five-Coordinate Platinum(IV) Complexes:fac-PtIVMe3Complexes of BAB and
 BAM
;
_journal_issue 6
_journal_name_full Organometallics
_journal_page_first 1030
_journal_paper_doi 10.1021/om701264z
_journal_volume 27
_journal_year 2008
_chemical_formula_sum 'C19 H21 F3 N4 O3 Pt S'
_chemical_formula_weight 637.55
_chemical_name_systematic
; 
 ? 
;
_space_group_IT_number 2
_symmetry_cell_setting triclinic
_symmetry_space_group_name_Hall '-P 1'
_symmetry_space_group_name_H-M 'P -1'
_atom_sites_solution_hydrogens geom
_atom_sites_solution_primary direct
_atom_sites_solution_secondary difmap
_audit_creation_method SHELXL-97
_cell_angle_alpha 92.6570(10)
_cell_angle_beta 91.9620(10)
_cell_angle_gamma 104.9420(10)
_cell_formula_units_Z 2
_cell_length_a 6.88210(10)
_cell_length_b 10.91230(10)
_cell_length_c 14.1919(2)
_cell_measurement_temperature 180(2)
_cell_volume 1027.48(2)
_computing_structure_refinement 'SHELXL-97 (Sheldrick, 1997)'
_computing_structure_solution 'SHELXS-97 (Sheldrick, 1990)'
_diffrn_ambient_temperature 180(2)
_diffrn_measured_fraction_theta_full 0.966
_diffrn_measured_fraction_theta_max 0.966
_diffrn_radiation_monochromator graphite
_diffrn_radiation_source 'fine-focus sealed tube'
_diffrn_radiation_type MoK\a
_diffrn_radiation_wavelength 0.71073
_diffrn_reflns_av_R_equivalents 0.0144
_diffrn_reflns_av_sigmaI/netI 0.0201
_diffrn_reflns_limit_h_max 8
_diffrn_reflns_limit_h_min -8
_diffrn_reflns_limit_k_max 13
_diffrn_reflns_limit_k_min -13
_diffrn_reflns_limit_l_max 17
_diffrn_reflns_limit_l_min -15
_diffrn_reflns_number 8769
_diffrn_reflns_theta_full 27.09
_diffrn_reflns_theta_max 27.09
_diffrn_reflns_theta_min 1.44
_exptl_absorpt_coefficient_mu 6.987
_exptl_absorpt_correction_T_max 0.4683
_exptl_absorpt_correction_T_min 0.2648
_exptl_absorpt_correction_type multi-scan
_exptl_crystal_density_diffrn 2.061
_exptl_crystal_density_method 'not measured'
_exptl_crystal_F_000 616
_exptl_crystal_size_max 0.26
_exptl_crystal_size_mid 0.21
_exptl_crystal_size_min 0.13
_refine_diff_density_max 1.002
_refine_diff_density_min -1.162
_refine_diff_density_rms 0.096
_refine_ls_extinction_method none
_refine_ls_goodness_of_fit_ref 1.075
_refine_ls_hydrogen_treatment mixed
_refine_ls_matrix_type full
_refine_ls_number_parameters 291
_refine_ls_number_reflns 4370
_refine_ls_number_restraints 0
_refine_ls_restrained_S_all 1.075
_refine_ls_R_factor_all 0.0172
_refine_ls_R_factor_gt 0.0166
_refine_ls_shift/su_max 0.001
_refine_ls_shift/su_mean 0.000
_refine_ls_structure_factor_coef Fsqd
_refine_ls_weighting_details 'calc w=1/[\s^2^(Fo^2^)+(0.0223P)^2^+0.7725P] where P=(Fo^2^+2Fc^2^)/3'
_refine_ls_weighting_scheme calc
_refine_ls_wR_factor_gt 0.0410
_refine_ls_wR_factor_ref 0.0413
_reflns_number_gt 4259
_reflns_number_total 4370
_reflns_threshold_expression >2sigma(I)
_cod_data_source_file compound3.cif
_cod_data_source_block zs177
_cod_depositor_comments
;
The following automatic conversions were performed:

'_symmetry_cell_setting' value 'Triclinic' changed to 'triclinic'
according to
/usr/data/users/saulius/automatic-downloads/retrospective/ACS/lib/dictionaries/cif_core.dic
dictionary named 'cif_core.dic' version 2.4.2 from
2011-04-26.

'_exptl_absorpt_correction_type' value 'Multi-scan'
changed to 'multi-scan' according to
/usr/data/users/saulius/automatic-downloads/retrospective/ACS/lib/dictionaries/cif_core.dic
dictionary named 'cif_core.dic' version 2.4.2 from 2011-04-26.

Automatic conversion script
Id: cif_fix_values 2281 2013-09-26 08:29:07Z andrius 
;
_cod_original_sg_symbol_H-M P-1
_cod_database_code 4083511

loop_
_symmetry_equiv_pos_as_xyz
'x, y, z'
'-x, -y, -z'

loop_
_atom_site_label
_atom_site_type_symbol
_atom_site_fract_x
_atom_site_fract_y
_atom_site_fract_z
_atom_site_U_iso_or_equiv
_atom_site_adp_type
_atom_site_occupancy
_atom_site_symmetry_multiplicity
_atom_site_calc_flag
_atom_site_refinement_flags
Pt1 Pt -0.133183(13) -0.230384(8) -0.238700(6) 0.01639(4) Uani 1 1 d .
S1 S 0.17337(10) 0.07552(6) -0.22367(5) 0.02104(13) Uani 1 1 d .
F1 F 0.3932(4) 0.0983(2) -0.37129(14) 0.0570(6) Uani 1 1 d .
F2 F 0.4706(3) 0.25911(16) -0.27166(14) 0.0391(4) Uani 1 1 d .
F3 F 0.5561(3) 0.0891(2) -0.24128(18) 0.0527(6) Uani 1 1 d .
O1 O 0.1373(3) -0.06167(17) -0.24200(13) 0.0228(4) Uani 1 1 d .
O2 O 0.2205(4) 0.11870(19) -0.12680(15) 0.0355(5) Uani 1 1 d .
O3 O 0.0369(3) 0.13174(19) -0.27382(17) 0.0366(5) Uani 1 1 d .
N1 N 0.0380(3) -0.2938(2) -0.35986(14) 0.0189(4) Uani 1 1 d .
N2 N 0.0650(3) -0.5074(2) -0.33150(14) 0.0187(4) Uani 1 1 d .
N3 N 0.0542(3) -0.50910(19) -0.16156(15) 0.0188(4) Uani 1 1 d .
N4 N 0.0659(3) -0.2856(2) -0.12631(14) 0.0180(4) Uani 1 1 d .
C1 C -0.3874(4) -0.3751(3) -0.2354(2) 0.0291(6) Uani 1 1 d .
H1A H -0.5028 -0.3402 -0.2243 0.044 Uiso 1 1 calc R
H1B H -0.3721 -0.4299 -0.1844 0.044 Uiso 1 1 calc R
H1C H -0.4096 -0.4249 -0.2959 0.044 Uiso 1 1 calc R
C2 C -0.2640(5) -0.1468(3) -0.1353(2) 0.0294(6) Uani 1 1 d .
H2B H -0.2541 -0.1876 -0.0759 0.044 Uiso 1 1 calc R
H2C H -0.4060 -0.1565 -0.1535 0.044 Uiso 1 1 calc R
H2D H -0.1944 -0.0562 -0.1269 0.044 Uiso 1 1 calc R
C3 C -0.2998(5) -0.1618(3) -0.3349(2) 0.0280(6) Uani 1 1 d .
H3A H -0.4328 -0.1657 -0.3106 0.042 Uiso 1 1 calc R
H3B H -0.3155 -0.2133 -0.3945 0.042 Uiso 1 1 calc R
H3C H -0.2312 -0.0735 -0.3458 0.042 Uiso 1 1 calc R
C4 C 0.0961(4) -0.2018(2) -0.42120(18) 0.0229(5) Uani 1 1 d .
H4A H 0.0497 -0.1275 -0.4124 0.027 Uiso 1 1 calc R
C5 C 0.2185(4) -0.2075(3) -0.49606(19) 0.0258(6) Uani 1 1 d .
H5A H 0.2550 -0.1380 -0.5355 0.031 Uiso 1 1 calc R
C6 C 0.2872(4) -0.3143(3) -0.51327(18) 0.0240(5) Uani 1 1 d .
H6A H 0.3712 -0.3200 -0.5642 0.029 Uiso 1 1 calc R
C7 C 0.2294(4) -0.4127(2) -0.45376(17) 0.0200(5) Uani 1 1 d .
C8 C 0.2613(4) -0.5371(3) -0.44899(19) 0.0230(5) Uani 1 1 d .
H8A H 0.3382 -0.5747 -0.4902 0.028 Uiso 1 1 calc R
C9 C 0.1614(4) -0.5905(3) -0.37475(18) 0.0225(5) Uani 1 1 d .
H9A H 0.1577 -0.6730 -0.3550 0.027 Uiso 1 1 calc R
C10 C 0.1054(4) -0.3971(2) -0.37863(17) 0.0175(5) Uani 1 1 d .
C11 C -0.0585(4) -0.5377(2) -0.25100(18) 0.0193(5) Uani 1 1 d .
C12 C 0.1401(4) -0.5956(2) -0.11864(18) 0.0227(5) Uani 1 1 d .
H12A H 0.1219 -0.6814 -0.1410 0.027 Uiso 1 1 calc R
C13 C 0.2532(4) -0.5409(3) -0.04088(19) 0.0232(5) Uani 1 1 d .
H13A H 0.3260 -0.5804 0.0008 0.028 Uiso 1 1 calc R
C14 C 0.2420(4) -0.4113(2) -0.03345(18) 0.0199(5) Uani 1 1 d .
C15 C 0.3260(4) -0.3086(3) 0.02927(18) 0.0236(5) Uani 1 1 d .
H15A H 0.4131 -0.3154 0.0810 0.028 Uiso 1 1 calc R
C16 C 0.2775(4) -0.1961(3) 0.01327(19) 0.0257(6) Uani 1 1 d .
H16A H 0.3320 -0.1233 0.0545 0.031 Uiso 1 1 calc R
C17 C 0.1500(4) -0.1886(2) -0.06259(18) 0.0231(5) Uani 1 1 d .
H17A H 0.1193 -0.1096 -0.0705 0.028 Uiso 1 1 calc R
C18 C 0.1158(4) -0.3948(2) -0.11003(17) 0.0169(5) Uani 1 1 d .
C19 C 0.4109(5) 0.1319(3) -0.2802(2) 0.0295(6) Uani 1 1 d .
H11A H -0.155(5) -0.488(3) -0.253(2) 0.016(7) Uiso 1 1 d .
H11B H -0.120(5) -0.633(3) -0.252(2) 0.020(7) Uiso 1 1 d .

loop_
_atom_site_aniso_label
_atom_site_aniso_U_11
_atom_site_aniso_U_22
_atom_site_aniso_U_33
_atom_site_aniso_U_23
_atom_site_aniso_U_13
_atom_site_aniso_U_12
Pt1 0.01693(6) 0.01486(6) 0.01807(6) 0.00025(3) 0.00040(4) 0.00554(4)
S1 0.0241(3) 0.0130(3) 0.0260(3) 0.0015(2) 0.0035(3) 0.0043(2)
F1 0.0643(15) 0.0546(13) 0.0348(11) -0.0096(9) 0.0225(10) -0.0165(11)
F2 0.0353(10) 0.0226(9) 0.0530(11) 0.0050(8) 0.0046(9) -0.0049(7)
F3 0.0295(11) 0.0468(12) 0.0862(17) 0.0056(11) 0.0037(11) 0.0174(9)
O1 0.0281(10) 0.0140(9) 0.0257(9) -0.0002(7) 0.0032(8) 0.0043(7)
O2 0.0544(15) 0.0227(10) 0.0271(10) -0.0045(8) 0.0065(10) 0.0063(10)
O3 0.0284(11) 0.0218(10) 0.0599(15) 0.0085(9) -0.0047(10) 0.0068(9)
N1 0.0227(11) 0.0167(10) 0.0162(10) -0.0004(8) 0.0000(8) 0.0034(8)
N2 0.0228(11) 0.0162(10) 0.0164(10) -0.0011(8) -0.0003(8) 0.0047(8)
N3 0.0250(11) 0.0137(10) 0.0177(10) 0.0013(8) 0.0025(8) 0.0049(8)
N4 0.0213(11) 0.0158(10) 0.0173(10) 0.0017(8) 0.0012(8) 0.0055(8)
C1 0.0191(14) 0.0268(14) 0.0395(16) 0.0013(12) 0.0019(12) 0.0025(11)
C2 0.0323(16) 0.0315(15) 0.0284(14) 0.0003(11) 0.0092(12) 0.0149(12)
C3 0.0287(15) 0.0304(15) 0.0281(14) 0.0021(11) -0.0070(11) 0.0145(12)
C4 0.0301(15) 0.0161(12) 0.0220(12) 0.0020(9) -0.0009(11) 0.0052(10)
C5 0.0305(15) 0.0220(13) 0.0222(13) 0.0042(10) 0.0031(11) 0.0014(11)
C6 0.0204(13) 0.0298(14) 0.0204(12) 0.0006(10) 0.0030(10) 0.0039(11)
C7 0.0171(12) 0.0239(13) 0.0181(12) -0.0036(9) -0.0023(9) 0.0050(10)
C8 0.0211(13) 0.0249(13) 0.0245(13) -0.0033(10) -0.0014(10) 0.0101(11)
C9 0.0250(14) 0.0207(13) 0.0233(13) -0.0029(10) -0.0027(10) 0.0096(10)
C10 0.0178(12) 0.0167(11) 0.0167(11) -0.0012(9) -0.0033(9) 0.0028(9)
C11 0.0206(13) 0.0151(12) 0.0205(12) 0.0004(9) 0.0002(10) 0.0020(10)
C12 0.0291(14) 0.0178(12) 0.0244(13) 0.0042(10) 0.0058(11) 0.0108(10)
C13 0.0260(14) 0.0250(13) 0.0237(12) 0.0062(10) 0.0060(10) 0.0144(11)
C14 0.0193(12) 0.0235(13) 0.0194(12) 0.0030(9) 0.0037(10) 0.0092(10)
C15 0.0218(13) 0.0298(14) 0.0192(12) -0.0002(10) -0.0022(10) 0.0075(11)
C16 0.0286(15) 0.0217(13) 0.0241(13) -0.0050(10) -0.0036(11) 0.0032(11)
C17 0.0294(15) 0.0170(12) 0.0227(13) -0.0002(10) 0.0000(11) 0.0064(10)
C18 0.0183(12) 0.0155(11) 0.0173(11) 0.0012(9) 0.0032(9) 0.0046(9)
C19 0.0276(15) 0.0241(14) 0.0345(15) 0.0010(11) 0.0025(12) 0.0025(11)

loop_
_atom_type_symbol
_atom_type_description
_atom_type_scat_dispersion_real
_atom_type_scat_dispersion_imag
_atom_type_scat_source
C C 0.0033 0.0016 'International Tables Vol C Tables 4.2.6.8 and 6.1.1.4'
H H 0.0000 0.0000 'International Tables Vol C Tables 4.2.6.8 and 6.1.1.4'
N N 0.0061 0.0033 'International Tables Vol C Tables 4.2.6.8 and 6.1.1.4'
O O 0.0106 0.0060 'International Tables Vol C Tables 4.2.6.8 and 6.1.1.4'
F F 0.0171 0.0103 'International Tables Vol C Tables 4.2.6.8 and 6.1.1.4'
S S 0.1246 0.1234 'International Tables Vol C Tables 4.2.6.8 and 6.1.1.4'
Pt Pt -1.7033 8.3905 'International Tables Vol C Tables 4.2.6.8 and 6.1.1.4'

loop_
_geom_angle_atom_site_label_1
_geom_angle_atom_site_label_2
_geom_angle_atom_site_label_3
_geom_angle
C1 Pt1 C3 83.79(13)
C1 Pt1 C2 83.91(13)
C3 Pt1 C2 87.57(12)
C1 Pt1 O1 176.61(9)
C3 Pt1 O1 93.78(10)
C2 Pt1 O1 93.64(10)
C1 Pt1 N4 100.89(10)
C3 Pt1 N4 174.13(10)
C2 Pt1 N4 89.39(10)
O1 Pt1 N4 81.39(7)
C1 Pt1 N1 103.72(10)
C3 Pt1 N1 89.39(10)
C2 Pt1 N1 171.44(10)
O1 Pt1 N1 78.57(7)
N4 Pt1 N1 92.91(8)
O2 S1 O3 116.09(14)
O2 S1 O1 114.65(12)
O3 S1 O1 114.80(13)
O2 S1 C19 103.82(14)
O3 S1 C19 104.18(14)
O1 S1 C19 100.59(12)
S1 O1 Pt1 134.98(12)
C10 N1 C4 113.8(2)
C10 N1 Pt1 134.15(17)
C4 N1 Pt1 111.77(17)
C10 N2 C9 108.6(2)
C10 N2 C11 127.7(2)
C9 N2 C11 123.7(2)
C18 N3 C12 108.1(2)
C18 N3 C11 128.7(2)
C12 N3 C11 122.7(2)
C18 N4 C17 114.1(2)
C18 N4 Pt1 133.20(17)
C17 N4 Pt1 112.70(17)
N1 C4 C5 125.0(3)
C6 C5 C4 120.0(2)
C5 C6 C7 117.6(2)
C6 C7 C10 118.1(2)
C6 C7 C8 134.9(2)
C10 C7 C8 107.0(2)
C9 C8 C7 107.0(2)
C8 C9 N2 110.2(2)
N1 C10 N2 127.3(2)
N1 C10 C7 125.5(2)
N2 C10 C7 107.2(2)
N3 C11 N2 113.5(2)
C13 C12 N3 110.6(2)
C12 C13 C14 106.6(2)
C15 C14 C18 118.8(2)
C15 C14 C13 134.0(3)
C18 C14 C13 107.1(2)
C16 C15 C14 117.1(2)
C15 C16 C17 120.4(2)
N4 C17 C16 124.8(2)
N4 C18 N3 127.7(2)
N4 C18 C14 124.8(2)
N3 C18 C14 107.5(2)
F1 C19 F3 108.6(3)
F1 C19 F2 107.4(2)
F3 C19 F2 107.2(3)
F1 C19 S1 111.4(2)
F3 C19 S1 112.1(2)
F2 C19 S1 109.9(2)

loop_
_geom_bond_atom_site_label_1
_geom_bond_atom_site_label_2
_geom_bond_distance
Pt1 C1 2.036(3)
Pt1 C3 2.042(3)
Pt1 C2 2.046(3)
Pt1 O1 2.2589(18)
Pt1 N4 2.269(2)
Pt1 N1 2.296(2)
S1 O2 1.431(2)
S1 O3 1.434(2)
S1 O1 1.4622(18)
S1 C19 1.820(3)
F1 C19 1.321(4)
F2 C19 1.341(3)
F3 C19 1.322(4)
N1 C10 1.344(3)
N1 C4 1.351(3)
N2 C10 1.374(3)
N2 C9 1.388(3)
N2 C11 1.447(3)
N3 C18 1.375(3)
N3 C12 1.388(3)
N3 C11 1.442(3)
N4 C18 1.350(3)
N4 C17 1.354(3)
C4 C5 1.387(4)
C5 C6 1.381(4)
C6 C7 1.383(4)
C7 C10 1.419(3)
C7 C8 1.433(4)
C8 C9 1.350(4)
C12 C13 1.349(4)
C13 C14 1.434(4)
C14 C15 1.386(4)
C14 C18 1.415(4)
C15 C16 1.379(4)
C16 C17 1.384(4)
